data_7101221
loop_
_publ_author_name
'S. Aldridge'
'A. Al-Fawaz'
'William Clegg'
'Ross W. Harrington'
'Peter N. Horton'
'Michael B. Hursthouse'
'Kevin M. Jones'
'Deborah L. Kays'

_publ_section_title
;
Migratory insertion of [B(C6F5)2]- into C-H bonds: CO
promoted boryl anion transfer
;
_journal_issue 24
_journal_name_full 'Chemical Communications'
_journal_paper_doi 10.1039/B604141H
_journal_year 2006
_chemical_formula_sum 'C20 H5 B F10 Fe O3'
_chemical_formula_weight 549.90
_chemical_name_systematic
;
?
;
_space_group_IT_number 2
_symmetry_cell_setting triclinic
_symmetry_space_group_name_Hall '-P 1'
_symmetry_space_group_name_H-M 'P -1'
_atom_sites_solution_hydrogens geom
_atom_sites_solution_primary direct
_atom_sites_solution_secondary difmap
_audit_creation_method SHELXL-97
_cell_angle_alpha 103.233(2)
_cell_angle_beta 90.730(2)
_cell_angle_gamma 92.815(2)
_cell_formula_units_Z 2
_cell_length_a 7.4491(3)
_cell_length_b 8.4985(4)
_cell_length_c 15.6646(5)
_cell_measurement_reflns_used 4322
_cell_measurement_temperature 120(2)
_cell_measurement_theta_max 27.485
_cell_measurement_theta_min 2.910
_cell_volume 963.88(7)
_computing_cell_refinement 'DENZO (Otwinowski & Minor, 1997) & COLLECT (Hooft, R.W.W., 1998)'
_computing_data_collection 'COLLECT (Hooft, R.W.W., 1998)'
_computing_data_reduction 'DENZO (Otwinowski & Minor, 1997) & COLLECT (Hooft, R.W.W., 1998)'
_computing_molecular_graphics 'ORTEP3 for Windows (Farrugia, 1997)'
_computing_structure_refinement 'SHELXL-97 (Sheldrick, 1997b)'
_computing_structure_solution 'SHELXS-97 (Sheldrick, 1997a)'
_diffrn_ambient_temperature 120(2)
_diffrn_detector_area_resol_mean 9.091
_diffrn_measured_fraction_theta_full 0.997
_diffrn_measured_fraction_theta_max 0.997
_diffrn_measurement_device_type 'Bruker-Nonius KappaCCD diffractometer'
_diffrn_measurement_method '\f and \w scans'
_diffrn_radiation_monochromator '10cm confocal mirrors'
_diffrn_radiation_source 'Bruker-Nonius FR591 rotating anode'
_diffrn_radiation_type MoK\a
_diffrn_radiation_wavelength 0.71073
_diffrn_reflns_av_R_equivalents 0.0369
_diffrn_reflns_av_sigmaI/netI 0.0325
_diffrn_reflns_limit_h_max 9
_diffrn_reflns_limit_h_min -9
_diffrn_reflns_limit_k_max 11
_diffrn_reflns_limit_k_min -11
_diffrn_reflns_limit_l_max 20
_diffrn_reflns_limit_l_min -20
_diffrn_reflns_number 19675
_diffrn_reflns_theta_full 27.48
_diffrn_reflns_theta_max 27.48
_diffrn_reflns_theta_min 3.02
_diffrn_standards_number 0
_exptl_absorpt_coefficient_mu 0.901
_exptl_absorpt_correction_T_max 0.965
_exptl_absorpt_correction_T_min 0.813
_exptl_absorpt_correction_type multi-scan
_exptl_absorpt_process_details 'SADABS V2.10 (Sheldrick, G.M., 2003)'
_exptl_crystal_colour 'Pale yellow'
_exptl_crystal_density_diffrn 1.895
_exptl_crystal_density_method 'not measured'
_exptl_crystal_description Plate
_exptl_crystal_F_000 540
_exptl_crystal_size_max 0.24
_exptl_crystal_size_mid 0.22
_exptl_crystal_size_min 0.04
_refine_diff_density_max 0.291
_refine_diff_density_min -0.461
_refine_diff_density_rms 0.062
_refine_ls_extinction_method none
_refine_ls_goodness_of_fit_ref 1.057
_refine_ls_hydrogen_treatment mixed
_refine_ls_matrix_type full
_refine_ls_number_parameters 320
_refine_ls_number_reflns 4417
_refine_ls_number_restraints 0
_refine_ls_restrained_S_all 1.057
_refine_ls_R_factor_all 0.0393
_refine_ls_R_factor_gt 0.0319
_refine_ls_shift/su_max 0.001
_refine_ls_shift/su_mean 0.000
_refine_ls_structure_factor_coef Fsqd
_refine_ls_weighting_details 'calc w=1/[\s^2^(Fo^2^)+(0.0272P)^2^+0.6274P] where P=(Fo^2^+2Fc^2^)/3'
_refine_ls_weighting_scheme calc
_refine_ls_wR_factor_gt 0.0726
_refine_ls_wR_factor_ref 0.0761
_reflns_number_gt 3837
_reflns_number_total 4417
_reflns_threshold_expression I>2\s(I)
_cod_data_source_file B604141H.txt
_cod_database_code 7101221

loop_
_symmetry_equiv_pos_as_xyz
'x, y, z'
'-x, -y, -z'

loop_
_atom_site_label
_atom_site_type_symbol
_atom_site_fract_x
_atom_site_fract_y
_atom_site_fract_z
_atom_site_U_iso_or_equiv
_atom_site_adp_type
_atom_site_occupancy
_atom_site_symmetry_multiplicity
_atom_site_calc_flag
_atom_site_refinement_flags
C1 C 0.6275(2) 0.6246(2) 0.30383(12) 0.0206(4) Uani 1 1 d .
C2 C 0.6112(2) 0.5270(2) 0.36749(11) 0.0224(4) Uani 1 1 d .
H2 H 0.7082 0.5028 0.4015 0.027 Uiso 1 1 calc R
C3 C 0.4300(3) 0.4723(2) 0.37227(12) 0.0255(4) Uani 1 1 d .
H3 H 0.3847 0.4063 0.4094 0.031 Uiso 1 1 calc R
C4 C 0.3281(2) 0.5344(2) 0.31121(13) 0.0261(4) Uani 1 1 d .
H4 H 0.2022 0.5170 0.2998 0.031 Uiso 1 1 calc R
C5 C 0.4488(2) 0.6270(2) 0.27032(13) 0.0239(4) Uani 1 1 d .
H5 H 0.4154 0.6826 0.2269 0.029 Uiso 1 1 calc R
C6 C 0.8465(2) 0.8924(2) 0.35319(11) 0.0195(3) Uani 1 1 d .
C7 C 1.0206(2) 0.9608(2) 0.37079(12) 0.0213(4) Uani 1 1 d .
C8 C 1.0612(2) 1.1122(2) 0.42292(12) 0.0237(4) Uani 1 1 d .
C9 C 0.9246(3) 1.2048(2) 0.46167(12) 0.0238(4) Uani 1 1 d .
C10 C 0.7497(2) 1.1440(2) 0.44663(12) 0.0229(4) Uani 1 1 d .
C11 C 0.7143(2) 0.9909(2) 0.39357(12) 0.0214(4) Uani 1 1 d .
C12 C 0.8393(2) 0.7392(2) 0.18621(12) 0.0216(4) Uani 1 1 d .
C13 C 0.7383(3) 0.8441(2) 0.15233(12) 0.0254(4) Uani 1 1 d .
C14 C 0.7646(3) 0.8821(2) 0.07227(14) 0.0327(4) Uani 1 1 d .
C15 C 0.9008(3) 0.8118(3) 0.02070(13) 0.0340(5) Uani 1 1 d .
C16 C 1.0075(3) 0.7084(2) 0.05096(13) 0.0317(4) Uani 1 1 d .
C17 C 0.9745(3) 0.6734(2) 0.13125(12) 0.0254(4) Uani 1 1 d .
C21 C 0.5042(3) 0.3852(2) 0.13025(14) 0.0292(4) Uani 1 1 d .
C22 C 0.7339(3) 0.2902(2) 0.23653(12) 0.0267(4) Uani 1 1 d .
C23 C 0.3762(2) 0.2033(2) 0.23259(12) 0.0250(4) Uani 1 1 d .
B1 B 0.8158(3) 0.7129(2) 0.28609(13) 0.0201(4) Uani 1 1 d .
O21 O 0.4892(2) 0.3863(2) 0.05832(10) 0.0436(4) Uani 1 1 d .
O22 O 0.87004(19) 0.23504(18) 0.23339(10) 0.0372(3) Uani 1 1 d .
O23 O 0.27842(19) 0.09475(17) 0.22494(10) 0.0355(3) Uani 1 1 d .
F7 F 1.16080(13) 0.87553(13) 0.33549(7) 0.0285(2) Uani 1 1 d .
F8 F 1.23326(14) 1.17104(14) 0.43820(8) 0.0329(3) Uani 1 1 d .
F9 F 0.96089(16) 1.35253(13) 0.51346(8) 0.0338(3) Uani 1 1 d .
F10 F 0.61530(15) 1.23469(13) 0.48305(7) 0.0310(3) Uani 1 1 d .
F11 F 0.53916(14) 0.94104(13) 0.38209(7) 0.0294(3) Uani 1 1 d .
F13 F 0.60352(15) 0.91940(13) 0.20054(8) 0.0318(3) Uani 1 1 d .
F14 F 0.66167(19) 0.98642(17) 0.04443(9) 0.0475(3) Uani 1 1 d .
F15 F 0.9278(2) 0.84384(17) -0.05848(8) 0.0493(4) Uani 1 1 d .
F16 F 1.14305(18) 0.64107(16) 0.00168(8) 0.0442(3) Uani 1 1 d .
F17 F 1.08464(15) 0.56735(14) 0.15512(7) 0.0333(3) Uani 1 1 d .
Fe1 Fe 0.52152(3) 0.38559(3) 0.244963(16) 0.01989(8) Uani 1 1 d .
H1B H 0.927(3) 0.632(2) 0.3024(13) 0.022(5) Uiso 1 1 d .

loop_
_atom_site_aniso_label
_atom_site_aniso_U_11
_atom_site_aniso_U_22
_atom_site_aniso_U_33
_atom_site_aniso_U_23
_atom_site_aniso_U_13
_atom_site_aniso_U_12
C1 0.0209(8) 0.0157(8) 0.0238(9) 0.0006(7) 0.0018(7) 0.0039(7)
C2 0.0249(9) 0.0204(9) 0.0203(9) 0.0012(7) 0.0015(7) 0.0026(7)
C3 0.0285(10) 0.0206(9) 0.0254(9) 0.0005(7) 0.0098(8) 0.0008(7)
C4 0.0192(9) 0.0213(9) 0.0358(11) 0.0019(8) 0.0049(8) 0.0033(7)
C5 0.0230(9) 0.0160(8) 0.0323(10) 0.0041(7) 0.0003(7) 0.0039(7)
C6 0.0199(8) 0.0193(8) 0.0199(8) 0.0057(7) 0.0005(7) 0.0003(7)
C7 0.0205(8) 0.0224(9) 0.0233(9) 0.0093(7) 0.0029(7) 0.0026(7)
C8 0.0213(9) 0.0248(9) 0.0268(9) 0.0114(7) -0.0023(7) -0.0061(7)
C9 0.0333(10) 0.0166(8) 0.0213(9) 0.0051(7) -0.0027(7) -0.0030(7)
C10 0.0264(9) 0.0200(9) 0.0227(9) 0.0050(7) 0.0026(7) 0.0049(7)
C11 0.0174(8) 0.0233(9) 0.0232(9) 0.0051(7) -0.0002(7) -0.0010(7)
C12 0.0214(9) 0.0183(8) 0.0237(9) 0.0021(7) -0.0011(7) -0.0007(7)
C13 0.0256(9) 0.0221(9) 0.0276(10) 0.0038(7) 0.0005(7) 0.0019(7)
C14 0.0391(11) 0.0275(10) 0.0334(11) 0.0117(9) -0.0085(9) 0.0004(9)
C15 0.0470(13) 0.0318(11) 0.0230(10) 0.0077(8) 0.0002(9) -0.0079(9)
C16 0.0349(11) 0.0301(10) 0.0258(10) -0.0020(8) 0.0074(8) -0.0027(8)
C17 0.0257(9) 0.0232(9) 0.0260(9) 0.0029(7) 0.0008(7) 0.0012(7)
C21 0.0286(10) 0.0261(10) 0.0326(11) 0.0066(8) 0.0013(8) -0.0004(8)
C22 0.0303(10) 0.0218(9) 0.0260(10) 0.0010(7) 0.0019(8) 0.0029(8)
C23 0.0259(9) 0.0218(9) 0.0269(10) 0.0037(7) 0.0020(8) 0.0051(8)
B1 0.0187(9) 0.0181(9) 0.0234(10) 0.0040(8) 0.0013(8) 0.0032(7)
O21 0.0510(10) 0.0537(10) 0.0270(8) 0.0128(7) -0.0021(7) -0.0025(8)
O22 0.0290(8) 0.0382(8) 0.0440(9) 0.0063(7) 0.0048(6) 0.0130(7)
O23 0.0335(8) 0.0254(7) 0.0460(9) 0.0061(6) 0.0021(7) -0.0037(6)
F7 0.0174(5) 0.0286(6) 0.0394(6) 0.0074(5) 0.0047(5) 0.0023(4)
F8 0.0232(6) 0.0311(6) 0.0436(7) 0.0098(5) -0.0033(5) -0.0098(5)
F9 0.0435(7) 0.0187(5) 0.0353(6) 0.0002(5) -0.0041(5) -0.0057(5)
F10 0.0315(6) 0.0249(6) 0.0332(6) -0.0017(5) 0.0039(5) 0.0079(5)
F11 0.0170(5) 0.0271(6) 0.0394(6) -0.0022(5) 0.0020(4) 0.0017(4)
F13 0.0294(6) 0.0297(6) 0.0388(7) 0.0112(5) 0.0031(5) 0.0111(5)
F14 0.0576(9) 0.0467(8) 0.0459(8) 0.0256(6) -0.0082(6) 0.0096(7)
F15 0.0741(10) 0.0512(8) 0.0245(6) 0.0143(6) 0.0042(6) -0.0060(7)
F16 0.0476(8) 0.0475(8) 0.0339(7) 0.0005(6) 0.0188(6) 0.0032(6)
F17 0.0311(6) 0.0367(7) 0.0325(6) 0.0057(5) 0.0055(5) 0.0142(5)
Fe1 0.01969(13) 0.01719(13) 0.02232(14) 0.00325(10) 0.00171(10) 0.00218(9)

loop_
_atom_type_symbol
_atom_type_description
_atom_type_scat_dispersion_real
_atom_type_scat_dispersion_imag
_atom_type_scat_source
C C 0.0033 0.0016 'International Tables Vol C Tables 4.2.6.8 and 6.1.1.4'
H H 0.0000 0.0000 'International Tables Vol C Tables 4.2.6.8 and 6.1.1.4'
B B 0.0013 0.0007 'International Tables Vol C Tables 4.2.6.8 and 6.1.1.4'
O O 0.0106 0.0060 'International Tables Vol C Tables 4.2.6.8 and 6.1.1.4'
F F 0.0171 0.0103 'International Tables Vol C Tables 4.2.6.8 and 6.1.1.4'
Fe Fe 0.3463 0.8444 'International Tables Vol C Tables 4.2.6.8 and 6.1.1.4'

loop_
_geom_angle_atom_site_label_1
_geom_angle_atom_site_label_2
_geom_angle_atom_site_label_3
_geom_angle
C5 C1 C2 104.68(15)
C5 C1 B1 132.64(16)
C2 C1 B1 122.58(16)
C5 C1 Fe1 68.83(10)
C2 C1 Fe1 68.75(10)
B1 C1 Fe1 128.82(12)
C3 C2 C1 110.25(16)
C3 C2 Fe1 70.20(10)
C1 C2 Fe1 71.57(10)
C3 C2 H2 124.9
C1 C2 H2 124.9
Fe1 C2 H2 124.9
C2 C3 C4 107.33(16)
C2 C3 Fe1 70.40(10)
C4 C3 Fe1 69.90(10)
C2 C3 H3 126.3
C4 C3 H3 126.3
Fe1 C3 H3 125.0
C5 C4 C3 107.48(16)
C5 C4 Fe1 70.50(10)
C3 C4 Fe1 70.41(10)
C5 C4 H4 126.3
C3 C4 H4 126.3
Fe1 C4 H4 124.5
C4 C5 C1 110.26(17)
C4 C5 Fe1 69.89(10)
C1 C5 Fe1 71.77(10)
C4 C5 H5 124.9
C1 C5 H5 124.9
Fe1 C5 H5 125.0
C11 C6 C7 114.01(16)
C11 C6 B1 126.82(15)
C7 C6 B1 119.12(15)
F7 C7 C8 116.65(16)
F7 C7 C6 119.34(16)
C8 C7 C6 124.01(16)
F8 C8 C7 121.16(17)
F8 C8 C9 119.24(16)
C7 C8 C9 119.59(16)
F9 C9 C10 120.17(17)
F9 C9 C8 120.72(17)
C10 C9 C8 119.10(17)
F10 C10 C9 119.49(16)
F10 C10 C11 120.94(16)
C9 C10 C11 119.57(17)
F11 C11 C10 115.62(15)
F11 C11 C6 120.66(15)
C10 C11 C6 123.71(16)
C13 C12 C17 113.25(17)
C13 C12 B1 122.84(16)
C17 C12 B1 123.54(16)
F13 C13 C14 115.87(17)
F13 C13 C12 119.16(16)
C14 C13 C12 124.96(18)
F14 C14 C15 119.84(19)
F14 C14 C13 121.33(19)
C15 C14 C13 118.82(19)
F15 C15 C16 120.57(19)
F15 C15 C14 120.3(2)
C16 C15 C14 119.14(18)
F16 C16 C15 119.64(18)
F16 C16 C17 120.64(19)
C15 C16 C17 119.72(18)
F17 C17 C16 115.64(16)
F17 C17 C12 120.27(16)
C16 C17 C12 124.08(18)
O21 C21 Fe1 178.29(19)
O22 C22 Fe1 177.50(18)
O23 C23 Fe1 176.45(17)
C1 B1 C12 115.43(15)
C1 B1 C6 111.15(14)
C12 B1 C6 106.87(14)
C1 B1 H1B 105.5(10)
C12 B1 H1B 110.1(10)
C6 B1 H1B 107.6(10)
C21 Fe1 C22 94.70(9)
C21 Fe1 C23 93.14(9)
C22 Fe1 C23 97.62(8)
C21 Fe1 C4 108.39(8)
C22 Fe1 C4 153.94(8)
C23 Fe1 C4 93.13(8)
C21 Fe1 C3 148.06(8)
C22 Fe1 C3 116.23(8)
C23 Fe1 C3 90.56(8)
C4 Fe1 C3 39.69(8)
C21 Fe1 C5 87.05(8)
C22 Fe1 C5 133.91(8)
C23 Fe1 C5 128.33(8)
C4 Fe1 C5 39.61(7)
C3 Fe1 C5 66.19(7)
C21 Fe1 C2 143.03(8)
C22 Fe1 C2 88.23(8)
C23 Fe1 C2 123.04(8)
C4 Fe1 C2 66.09(7)
C3 Fe1 C2 39.40(7)
C5 Fe1 C2 65.45(7)
C21 Fe1 C1 103.50(8)
C22 Fe1 C1 96.40(8)
C23 Fe1 C1 157.23(8)
C4 Fe1 C1 67.08(7)
C3 Fe1 C1 67.12(7)
C5 Fe1 C1 39.40(7)
C2 Fe1 C1 39.69(7)

loop_
_geom_bond_atom_site_label_1
_geom_bond_atom_site_label_2
_geom_bond_distance
C1 C5 1.428(3)
C1 C2 1.438(2)
C1 B1 1.615(3)
C1 Fe1 2.1369(17)
C2 C3 1.415(3)
C2 Fe1 2.0993(18)
C2 H2 0.950
C3 C4 1.421(3)
C3 Fe1 2.0968(18)
C3 H3 0.950
C4 C5 1.419(3)
C4 Fe1 2.0900(18)
C4 H4 0.950
C5 Fe1 2.0980(17)
C5 H5 0.950
C6 C11 1.388(2)
C6 C7 1.392(2)
C6 B1 1.646(3)
C7 F7 1.352(2)
C7 C8 1.374(3)
C8 F8 1.351(2)
C8 C9 1.378(3)
C9 F9 1.343(2)
C9 C10 1.374(3)
C10 F10 1.346(2)
C10 C11 1.385(2)
C11 F11 1.348(2)
C12 C13 1.384(3)
C12 C17 1.388(3)
C12 B1 1.641(3)
C13 F13 1.360(2)
C13 C14 1.379(3)
C14 F14 1.342(2)
C14 C15 1.378(3)
C15 F15 1.345(2)
C15 C16 1.370(3)
C16 F16 1.348(2)
C16 C17 1.379(3)
C17 F17 1.358(2)
C21 O21 1.133(2)
C21 Fe1 1.799(2)
C22 O22 1.135(2)
C22 Fe1 1.805(2)
C23 O23 1.130(2)
C23 Fe1 1.8175(19)
B1 H1B 1.16(2)
